data_4333223
loop_
_publ_author_name
'Cheung, Wai-Man'
'Zhang, Qian-Feng'
'Williams, Ian D.'
'Leung, Wa-Hung'

_publ_section_title
;
 Synthesis, crystal structures, and reactivity of osmium(II) and -(IV)
 complexes containing a dithioimidodiphosphinate ligand.
;
_journal_issue 14
_journal_name_full 'Inorganic chemistry'
_journal_page_first 5754
_journal_page_last 5762
_journal_paper_doi 10.1021/ic070048e
_journal_volume 46
_journal_year 2007
_chemical_formula_sum 'C24 H58 N2 O3 Os P4 S5'
_chemical_formula_weight 897.10
_chemical_name_systematic
; 
 ? 
;
_space_group_IT_number 14
_symmetry_cell_setting monoclinic
_symmetry_space_group_name_Hall '-P 2ybc'
_symmetry_space_group_name_H-M 'P 1 21/c 1'
_atom_sites_solution_hydrogens geom
_atom_sites_solution_primary direct
_atom_sites_solution_secondary difmap
_audit_creation_method SHELXL-97
_cell_angle_alpha 90.00
_cell_angle_beta 94.050(14)
_cell_angle_gamma 90.00
_cell_formula_units_Z 4
_cell_length_a 9.922(6)
_cell_length_b 14.963(9)
_cell_length_c 26.216(15)
_cell_measurement_reflns_used 945
_cell_measurement_temperature 298(2)
_cell_measurement_theta_max 16.84
_cell_measurement_theta_min 2.46
_cell_volume 3882(4)
_computing_structure_refinement 'SHELXL-97 (Sheldrick, 1997)'
_computing_structure_solution 'SHELXS-97 (Sheldrick, 1990)'
_diffrn_ambient_temperature 298(2)
_diffrn_measured_fraction_theta_full 0.954
_diffrn_measured_fraction_theta_max 0.954
_diffrn_radiation_monochromator graphite
_diffrn_radiation_source 'fine-focus sealed tube'
_diffrn_radiation_type MoK\a
_diffrn_radiation_wavelength 0.71073
_diffrn_reflns_av_R_equivalents 0.0980
_diffrn_reflns_av_sigmaI/netI 0.1361
_diffrn_reflns_limit_h_max 11
_diffrn_reflns_limit_h_min -9
_diffrn_reflns_limit_k_max 17
_diffrn_reflns_limit_k_min -17
_diffrn_reflns_limit_l_max 31
_diffrn_reflns_limit_l_min -19
_diffrn_reflns_number 16132
_diffrn_reflns_theta_full 25.00
_diffrn_reflns_theta_max 25.00
_diffrn_reflns_theta_min 1.56
_exptl_absorpt_coefficient_mu 3.745
_exptl_absorpt_correction_T_max 1.00
_exptl_absorpt_correction_T_min 0.72
_exptl_absorpt_correction_type multi-scan
_exptl_absorpt_process_details SADABS
_exptl_crystal_colour yellow
_exptl_crystal_density_diffrn 1.535
_exptl_crystal_density_method 'not measured'
_exptl_crystal_description bar
_exptl_crystal_F_000 1824
_exptl_crystal_size_max 0.20
_exptl_crystal_size_mid 0.05
_exptl_crystal_size_min 0.05
_refine_diff_density_max 0.944
_refine_diff_density_min -0.625
_refine_diff_density_rms 0.150
_refine_ls_extinction_method none
_refine_ls_goodness_of_fit_ref 0.983
_refine_ls_hydrogen_treatment constr
_refine_ls_matrix_type full
_refine_ls_number_parameters 352
_refine_ls_number_reflns 6533
_refine_ls_number_restraints 0
_refine_ls_restrained_S_all 0.983
_refine_ls_R_factor_all 0.0824
_refine_ls_R_factor_gt 0.0532
_refine_ls_shift/su_max 0.001
_refine_ls_shift/su_mean 0.000
_refine_ls_structure_factor_coef Fsqd
_refine_ls_weighting_details
; calc 
 [0.00000+1.00000exp(1.00(sin\q/\l)^2^)]/ 
   [\s^2^(Fo^2^)+0.0000+0.0000*P+(0.0120P)^2^+0.0000sin\q/\l] 
 where P = 0.33333Fo^2^ + 0.66667Fc^2^ 
;
_refine_ls_weighting_scheme calc
_refine_ls_wR_factor_gt 0.0906
_refine_ls_wR_factor_ref 0.1037
_reflns_number_gt 3923
_reflns_number_total 6533
_reflns_threshold_expression >2sigma(I)
_cod_data_source_file ic070048esup3.cif
_cod_data_source_block wai43
_cod_depositor_comments
;
The following automatic conversions were performed:

'_symmetry_cell_setting' value 'Monoclinic' changed to 'monoclinic'
according to /home/saulius/struct/CIF-dictionaries/cif_core.dic
dictionary named 'cif_core.dic' version 2.4.2 from 2011-04-26.

Automatic conversion script
Id: cif_fix_values 1891 2012-01-12 08:04:46Z andrius 

 Adding full bibliography for 4333220--4333224.cif.
;
_cod_original_cell_volume 3883(4)
_cod_original_sg_symbol_H-M P2(1)/c
_cod_database_code 4333223

loop_
_symmetry_equiv_pos_as_xyz
'x, y, z'
'-x, y+1/2, -z+1/2'
'-x, -y, -z'
'x, -y-1/2, z-1/2'

loop_
_atom_site_label
_atom_site_type_symbol
_atom_site_fract_x
_atom_site_fract_y
_atom_site_fract_z
_atom_site_U_iso_or_equiv
_atom_site_adp_type
_atom_site_occupancy
_atom_site_symmetry_multiplicity
_atom_site_calc_flag
_atom_site_refinement_flags
Os1 Os 0.24532(4) 0.58183(2) 0.435986(14) 0.03040(12) Uani 1 1 d .
S1 S 0.4705(2) 0.54242(18) 0.41087(9) 0.0432(7) Uani 1 1 d .
S2 S 0.1328(2) 0.47566(17) 0.37758(9) 0.0397(6) Uani 1 1 d .
S3 S 0.3754(3) 0.65525(16) 0.50574(9) 0.0411(7) Uani 1 1 d .
S4 S 0.2312(3) 0.69984(16) 0.37391(9) 0.0398(6) Uani 1 1 d .
S5 S 0.0559(3) 0.60565(16) 0.46596(10) 0.0397(6) Uani 1 1 d .
P1 P 0.4864(3) 0.52135(18) 0.33492(9) 0.0390(7) Uani 1 1 d .
P2 P 0.2042(3) 0.47316(17) 0.30741(9) 0.0363(6) Uani 1 1 d .
P3 P 0.3789(3) 0.79072(17) 0.50402(10) 0.0418(7) Uani 1 1 d .
P4 P 0.2135(3) 0.82105(17) 0.40703(10) 0.0430(7) Uani 1 1 d .
O1 O 0.2761(7) 0.4657(4) 0.4837(3) 0.064(2) Uani 1 1 d .
H1B H 0.2042 0.4530 0.4980 0.076 Uiso 1 1 d R
H1C H 0.3394 0.4747 0.5066 0.076 Uiso 1 1 d R
O2 O -0.0669(7) 0.6276(5) 0.4358(3) 0.058(2) Uani 1 1 d .
O3 O 0.0343(7) 0.5950(5) 0.5200(2) 0.061(2) Uani 1 1 d .
N1 N 0.3619(8) 0.4787(5) 0.3027(3) 0.042(2) Uani 1 1 d .
N2 N 0.3029(9) 0.8424(5) 0.4581(3) 0.054(2) Uani 1 1 d .
C1 C 0.6347(10) 0.4488(7) 0.3313(4) 0.053(3) Uani 1 1 d .
H1A H 0.6736 0.4673 0.2996 0.064 Uiso 1 1 calc R
C2 C 0.7449(10) 0.4628(7) 0.3709(4) 0.061(3) Uani 1 1 d .
H2A H 0.8178 0.4227 0.3653 0.092 Uiso 1 1 calc R
H2B H 0.7125 0.4516 0.4040 0.092 Uiso 1 1 calc R
H2C H 0.7764 0.5234 0.3694 0.092 Uiso 1 1 calc R
C3 C 0.5979(12) 0.3566(9) 0.3222(6) 0.114(6) Uani 1 1 d .
H3A H 0.6781 0.3214 0.3199 0.171 Uiso 1 1 calc R
H3B H 0.5427 0.3521 0.2907 0.171 Uiso 1 1 calc R
H3C H 0.5483 0.3350 0.3498 0.171 Uiso 1 1 calc R
C4 C 0.5249(11) 0.6265(8) 0.3040(4) 0.060(3) Uani 1 1 d .
H4A H 0.4460 0.6646 0.3081 0.072 Uiso 1 1 calc R
C5 C 0.6426(12) 0.6772(8) 0.3290(4) 0.084(4) Uani 1 1 d .
H5A H 0.6537 0.7324 0.3110 0.126 Uiso 1 1 calc R
H5B H 0.7232 0.6420 0.3280 0.126 Uiso 1 1 calc R
H5C H 0.6261 0.6898 0.3639 0.126 Uiso 1 1 calc R
C6 C 0.5333(13) 0.6177(8) 0.2474(4) 0.092(5) Uani 1 1 d .
H6A H 0.5502 0.6753 0.2330 0.137 Uiso 1 1 calc R
H6B H 0.4496 0.5945 0.2322 0.137 Uiso 1 1 calc R
H6C H 0.6055 0.5777 0.2406 0.137 Uiso 1 1 calc R
C7 C 0.1255(10) 0.5630(7) 0.2667(4) 0.052(3) Uani 1 1 d .
H7A H 0.1771 0.6169 0.2766 0.062 Uiso 1 1 calc R
C8 C -0.0189(11) 0.5854(8) 0.2770(4) 0.072(3) Uani 1 1 d .
H8A H -0.0513 0.6326 0.2545 0.108 Uiso 1 1 calc R
H8B H -0.0224 0.6043 0.3119 0.108 Uiso 1 1 calc R
H8C H -0.0746 0.5334 0.2711 0.108 Uiso 1 1 calc R
C9 C 0.1456(14) 0.5509(9) 0.2107(4) 0.100(5) Uani 1 1 d .
H9A H 0.1036 0.5995 0.1917 0.150 Uiso 1 1 calc R
H9B H 0.1056 0.4955 0.1991 0.150 Uiso 1 1 calc R
H9C H 0.2405 0.5501 0.2057 0.150 Uiso 1 1 calc R
C10 C 0.1481(10) 0.3645(7) 0.2814(4) 0.050(3) Uani 1 1 d .
H10A H 0.1786 0.3610 0.2467 0.060 Uiso 1 1 calc R
C11 C 0.2175(12) 0.2899(7) 0.3116(5) 0.081(4) Uani 1 1 d .
H11A H 0.1885 0.2335 0.2974 0.121 Uiso 1 1 calc R
H11B H 0.1947 0.2932 0.3466 0.121 Uiso 1 1 calc R
H11C H 0.3136 0.2955 0.3102 0.121 Uiso 1 1 calc R
C12 C -0.0056(11) 0.3519(8) 0.2766(5) 0.081(4) Uani 1 1 d .
H12A H -0.0269 0.2942 0.2622 0.121 Uiso 1 1 calc R
H12B H -0.0461 0.3974 0.2547 0.121 Uiso 1 1 calc R
H12C H -0.0401 0.3562 0.3098 0.121 Uiso 1 1 calc R
C13 C 0.5592(11) 0.8229(7) 0.5075(4) 0.060(3) Uani 1 1 d .
H13A H 0.5639 0.8883 0.5082 0.071 Uiso 1 1 calc R
C14 C 0.6213(11) 0.7913(8) 0.4598(4) 0.079(4) Uani 1 1 d .
H14A H 0.7147 0.8085 0.4612 0.119 Uiso 1 1 calc R
H14B H 0.5743 0.8179 0.4303 0.119 Uiso 1 1 calc R
H14C H 0.6145 0.7274 0.4575 0.119 Uiso 1 1 calc R
C15 C 0.6334(11) 0.7883(8) 0.5564(4) 0.077(4) Uani 1 1 d .
H15A H 0.7266 0.8058 0.5572 0.115 Uiso 1 1 calc R
H15B H 0.6274 0.7242 0.5574 0.115 Uiso 1 1 calc R
H15C H 0.5931 0.8129 0.5855 0.115 Uiso 1 1 calc R
C16 C 0.3146(12) 0.8297(7) 0.5636(4) 0.057(3) Uani 1 1 d .
H16A H 0.3696 0.8019 0.5918 0.068 Uiso 1 1 calc R
C17 C 0.3294(13) 0.9319(7) 0.5695(4) 0.084(4) Uani 1 1 d .
H17A H 0.2939 0.9503 0.6009 0.126 Uiso 1 1 calc R
H17B H 0.2803 0.9610 0.5413 0.126 Uiso 1 1 calc R
H17C H 0.4232 0.9479 0.5698 0.126 Uiso 1 1 calc R
C18 C 0.1699(13) 0.8020(8) 0.5686(4) 0.082(4) Uani 1 1 d .
H18A H 0.1403 0.8239 0.6003 0.123 Uiso 1 1 calc R
H18B H 0.1637 0.7380 0.5680 0.123 Uiso 1 1 calc R
H18C H 0.1138 0.8264 0.5407 0.123 Uiso 1 1 calc R
C19 C 0.0347(11) 0.8370(7) 0.4186(4) 0.051(3) Uani 1 1 d .
H19A H 0.0129 0.7907 0.4431 0.061 Uiso 1 1 calc R
C20 C -0.0601(12) 0.8234(8) 0.3726(4) 0.083(4) Uani 1 1 d .
H20A H -0.1513 0.8322 0.3817 0.125 Uiso 1 1 calc R
H20B H -0.0504 0.7637 0.3600 0.125 Uiso 1 1 calc R
H20C H -0.0399 0.8655 0.3466 0.125 Uiso 1 1 calc R
C21 C 0.0069(12) 0.9266(8) 0.4440(5) 0.088(4) Uani 1 1 d .
H21A H -0.0874 0.9308 0.4497 0.131 Uiso 1 1 calc R
H21B H 0.0312 0.9745 0.4222 0.131 Uiso 1 1 calc R
H21C H 0.0593 0.9306 0.4762 0.131 Uiso 1 1 calc R
C22 C 0.2560(13) 0.9029(7) 0.3584(4) 0.066(3) Uani 1 1 d .
H22A H 0.1846 0.8989 0.3307 0.080 Uiso 1 1 calc R
C23 C 0.2574(16) 0.9969(8) 0.3766(5) 0.119(6) Uani 1 1 d .
H23A H 0.2799 1.0357 0.3493 0.178 Uiso 1 1 calc R
H23B H 0.3235 1.0033 0.4049 0.178 Uiso 1 1 calc R
H23C H 0.1698 1.0124 0.3872 0.178 Uiso 1 1 calc R
C24 C 0.3857(19) 0.8825(10) 0.3352(7) 0.167(9) Uani 1 1 d .
H24A H 0.4027 0.9272 0.3102 0.250 Uiso 1 1 calc R
H24B H 0.3796 0.8249 0.3191 0.250 Uiso 1 1 calc R
H24C H 0.4583 0.8822 0.3615 0.250 Uiso 1 1 calc R

loop_
_atom_site_aniso_label
_atom_site_aniso_U_11
_atom_site_aniso_U_22
_atom_site_aniso_U_33
_atom_site_aniso_U_23
_atom_site_aniso_U_13
_atom_site_aniso_U_12
Os1 0.0280(2) 0.0328(2) 0.0309(2) -0.0023(2) 0.00522(14) -0.0011(2)
S1 0.0313(15) 0.0640(18) 0.0347(14) -0.0069(12) 0.0056(12) 0.0027(13)
S2 0.0349(16) 0.0514(17) 0.0335(14) -0.0059(12) 0.0071(11) -0.0106(13)
S3 0.0486(18) 0.0380(15) 0.0359(15) -0.0028(11) -0.0022(12) 0.0015(13)
S4 0.0509(18) 0.0339(14) 0.0355(14) -0.0019(11) 0.0092(12) 0.0005(12)
S5 0.0363(16) 0.0364(16) 0.0474(16) -0.0061(11) 0.0098(13) -0.0023(12)
P1 0.0339(17) 0.0469(17) 0.0373(16) -0.0088(12) 0.0098(12) -0.0031(13)
P2 0.0320(16) 0.0439(16) 0.0328(15) -0.0067(12) 0.0003(12) -0.0011(12)
P3 0.0461(18) 0.0409(17) 0.0384(16) -0.0066(12) 0.0020(13) -0.0026(13)
P4 0.0521(19) 0.0335(16) 0.0429(16) 0.0000(13) -0.0008(14) 0.0030(13)
O1 0.055(5) 0.062(5) 0.072(5) 0.007(4) -0.003(4) -0.004(4)
O2 0.035(4) 0.072(5) 0.067(5) 0.006(4) 0.005(4) 0.011(4)
O3 0.056(5) 0.082(6) 0.048(4) 0.000(4) 0.025(4) 0.002(4)
N1 0.037(5) 0.048(5) 0.043(5) -0.010(4) 0.007(4) 0.002(4)
N2 0.075(7) 0.047(6) 0.038(5) -0.009(4) -0.013(5) 0.001(5)
C1 0.035(7) 0.073(9) 0.053(7) -0.027(6) 0.008(5) 0.020(6)
C2 0.036(7) 0.080(9) 0.067(8) -0.003(6) -0.002(6) 0.016(6)
C3 0.041(9) 0.085(12) 0.213(17) -0.023(12) -0.017(9) 0.014(8)
C4 0.063(9) 0.071(8) 0.050(7) 0.005(6) 0.022(6) -0.015(7)
C5 0.095(11) 0.071(9) 0.086(9) -0.038(7) 0.014(8) -0.038(8)
C6 0.115(12) 0.097(11) 0.066(9) 0.024(8) 0.023(8) -0.014(9)
C7 0.045(7) 0.056(8) 0.055(7) 0.009(5) 0.001(5) -0.006(6)
C8 0.060(8) 0.070(8) 0.084(9) 0.016(7) -0.012(7) 0.012(7)
C9 0.127(13) 0.135(14) 0.034(7) 0.013(7) -0.019(8) 0.002(10)
C10 0.046(7) 0.060(7) 0.042(6) -0.020(5) -0.007(5) 0.006(6)
C11 0.079(10) 0.040(7) 0.122(11) -0.010(7) -0.008(8) 0.005(7)
C12 0.055(9) 0.090(10) 0.097(10) -0.021(8) 0.000(7) -0.017(7)
C13 0.050(8) 0.039(7) 0.088(9) -0.003(6) -0.007(7) -0.016(6)
C14 0.043(8) 0.108(11) 0.090(10) -0.028(8) 0.028(7) -0.007(7)
C15 0.056(8) 0.069(9) 0.098(10) -0.012(7) -0.041(7) 0.000(7)
C16 0.079(9) 0.060(8) 0.031(6) -0.016(5) 0.006(6) 0.011(6)
C17 0.112(11) 0.057(9) 0.083(9) -0.034(7) 0.014(8) 0.016(8)
C18 0.094(12) 0.086(10) 0.072(9) -0.008(7) 0.045(8) 0.014(8)
C19 0.063(8) 0.039(6) 0.054(7) -0.001(5) 0.020(6) 0.010(6)
C20 0.084(11) 0.093(11) 0.069(9) -0.006(8) -0.012(8) -0.002(8)
C21 0.066(9) 0.079(10) 0.119(11) -0.028(9) 0.020(8) 0.014(8)
C22 0.092(10) 0.055(8) 0.051(7) 0.002(6) 0.000(7) -0.012(7)
C23 0.196(18) 0.054(9) 0.113(12) -0.005(9) 0.052(12) -0.040(10)
C24 0.24(2) 0.085(13) 0.196(19) 0.023(12) 0.169(18) 0.015(13)

loop_
_atom_type_symbol
_atom_type_description
_atom_type_scat_dispersion_real
_atom_type_scat_dispersion_imag
_atom_type_scat_source
C C 0.0033 0.0016 'International Tables Vol C Tables 4.2.6.8 and 6.1.1.4'
H H 0.0000 0.0000 'International Tables Vol C Tables 4.2.6.8 and 6.1.1.4'
N N 0.0061 0.0033 'International Tables Vol C Tables 4.2.6.8 and 6.1.1.4'
O O 0.0106 0.0060 'International Tables Vol C Tables 4.2.6.8 and 6.1.1.4'
P P 0.1023 0.0942 'International Tables Vol C Tables 4.2.6.8 and 6.1.1.4'
S S 0.1246 0.1234 'International Tables Vol C Tables 4.2.6.8 and 6.1.1.4'
Os Os -1.2165 7.6030 'International Tables Vol C Tables 4.2.6.8 and 6.1.1.4'

loop_
_geom_angle_atom_site_label_1
_geom_angle_atom_site_label_2
_geom_angle_atom_site_label_3
_geom_angle
S5 Os1 O1 90.8(2)
S5 Os1 S4 96.72(9)
O1 Os1 S4 171.3(2)
S5 Os1 S2 87.91(9)
O1 Os1 S2 83.0(2)
S4 Os1 S2 92.96(9)
S5 Os1 S3 94.75(10)
O1 Os1 S3 83.2(2)
S4 Os1 S3 100.41(9)
S2 Os1 S3 165.95(8)
S5 Os1 S1 172.75(9)
O1 Os1 S1 82.3(2)
S4 Os1 S1 90.32(9)
S2 Os1 S1 93.48(9)
S3 Os1 S1 82.23(9)
P1 S1 Os1 115.90(13)
P2 S2 Os1 114.37(13)
P3 S3 Os1 116.43(13)
P4 S4 Os1 111.79(13)
O2 S5 O3 112.4(4)
O2 S5 Os1 124.9(3)
O3 S5 Os1 122.6(3)
N1 P1 C4 107.0(5)
N1 P1 C1 109.4(5)
C4 P1 C1 107.1(6)
N1 P1 S1 118.3(3)
C4 P1 S1 109.5(4)
C1 P1 S1 105.1(4)
N1 P2 C10 107.1(4)
N1 P2 C7 107.2(4)
C10 P2 C7 108.9(5)
N1 P2 S2 118.9(3)
C10 P2 S2 103.8(4)
C7 P2 S2 110.6(4)
N2 P3 C16 108.6(5)
N2 P3 C13 108.7(5)
C16 P3 C13 105.7(5)
N2 P3 S3 119.9(3)
C16 P3 S3 107.0(4)
C13 P3 S3 106.1(4)
N2 P4 C19 108.9(5)
N2 P4 C22 108.0(5)
C19 P4 C22 107.4(5)
N2 P4 S4 118.8(3)
C19 P4 S4 107.6(3)
C22 P4 S4 105.6(4)
P1 N1 P2 136.0(5)
P3 N2 P4 139.0(6)
C3 C1 C2 114.9(10)
C3 C1 P1 112.3(8)
C2 C1 P1 116.0(7)
C6 C4 C5 112.3(9)
C6 C4 P1 113.1(9)
C5 C4 P1 115.1(8)
C9 C7 C8 113.1(9)
C9 C7 P2 113.2(8)
C8 C7 P2 115.0(7)
C11 C10 C12 111.5(10)
C11 C10 P2 110.2(7)
C12 C10 P2 114.4(7)
C14 C13 C15 112.9(10)
C14 C13 P3 109.1(7)
C15 C13 P3 111.2(8)
C18 C16 C17 110.4(9)
C18 C16 P3 112.3(7)
C17 C16 P3 111.5(8)
C20 C19 C21 110.4(10)
C20 C19 P4 114.3(8)
C21 C19 P4 113.1(8)
C23 C22 C24 109.5(11)
C23 C22 P4 114.0(8)
C24 C22 P4 113.1(9)

loop_
_geom_bond_atom_site_label_1
_geom_bond_atom_site_label_2
_geom_bond_distance
Os1 S5 2.118(3)
Os1 O1 2.150(7)
Os1 S4 2.399(3)
Os1 S2 2.424(3)
Os1 S3 2.426(3)
Os1 S1 2.446(3)
S1 P1 2.033(4)
S2 P2 2.017(4)
S3 P3 2.028(4)
S4 P4 2.024(4)
S5 O2 1.443(7)
S5 O3 1.456(6)
P1 N1 1.581(8)
P1 C4 1.822(11)
P1 C1 1.837(10)
P2 N1 1.581(8)
P2 C10 1.834(10)
P2 C7 1.855(10)
P3 N2 1.577(8)
P3 C16 1.824(10)
P3 C13 1.848(11)
P4 N2 1.586(8)
P4 C19 1.836(11)
P4 C22 1.837(11)
C1 C3 1.442(14)
C1 C2 1.469(13)
C4 C6 1.500(14)
C4 C5 1.504(14)
C7 C9 1.505(13)
C7 C8 1.514(13)
C10 C11 1.507(13)
C10 C12 1.533(13)
C13 C14 1.510(14)
C13 C15 1.523(14)
C16 C18 1.509(14)
C16 C17 1.542(14)
C19 C20 1.490(13)
C19 C21 1.530(13)
C22 C23 1.484(15)
C22 C24 1.494(17)
